data_7117702
loop_
_publ_author_name
'Gopal Chandru Senadi'
'Wan-Ping Hu'
'Amol Milind Garkhedkar'
'Siva Senthil Kumar Boominathan'
'Jeh-Jeng Wang'

_publ_section_title
;
 Palladium(II)-catalysed regioselective synthesis of 3,4-disubstituted
 quinolines and 2,3,5-trisubstituted pyrroles from alkenes via
 anti-Markovnikov selectivity
;
_journal_name_full Chem.Commun.
_journal_page_first 13795
_journal_paper_doi 10.1039/C5cc05196G
_journal_volume 51
_journal_year 2015
_chemical_formula_moiety 'C24 H16 N2 O'
_chemical_formula_sum 'C24 H16 N2 O'
_chemical_formula_weight 348.39
_space_group_IT_number 14
_symmetry_cell_setting monoclinic
_symmetry_Int_Tables_number 14
_symmetry_space_group_name_Hall '-P 2ybc'
_symmetry_space_group_name_H-M 'P 1 21/c 1'
_atom_sites_solution_hydrogens geom
_atom_sites_solution_primary direct
_atom_sites_solution_secondary difmap
_audit_creation_method SHELXL-97
_audit_update_record
;
2015-05-07 deposited with the CCDC.
2015-07-24 downloaded from the CCDC.
;
_cell_angle_alpha 90.00
_cell_angle_beta 100.206(7)
_cell_angle_gamma 90.00
_cell_formula_units_Z 4
_cell_length_a 13.1944(9)
_cell_length_b 9.7945(10)
_cell_length_c 14.6162(10)
_cell_measurement_reflns_used 1294
_cell_measurement_temperature 297(2)
_cell_measurement_theta_max 24.6680
_cell_measurement_theta_min 2.9890
_cell_volume 1859.0(3)
_computing_cell_refinement
; 
CrysAlis RED, Oxford Diffraction Ltd., 
Version 1.171.32.29 (release 10-06-2008 CrysAlis171 .NET) 
(compiled Jun 10 2008,16:49:55) 
;
_computing_data_collection
; 
CrysAlis CCD, Oxford Diffraction Ltd., 
Version 1.171.32.29 (release 10-06-2008 CrysAlis171 .NET) 
(compiled Jun 10 2008,16:49:55) 
;
_computing_data_reduction
; 
CrysAlis RED, Oxford Diffraction Ltd., 
Version 1.171.32.29 (release 10-06-2008 CrysAlis171 .NET) 
(compiled Jun 10 2008,16:49:55) 
;
_computing_molecular_graphics 'Bruker SHELXTL'
_computing_publication_material 'Bruker SHELXTL'
_computing_structure_refinement 'SHELXL-97 (Sheldrick, 2008)'
_computing_structure_solution 'SHELXS-97 (Sheldrick, 2008)'
_diffrn_ambient_temperature 297(2)
_diffrn_measured_fraction_theta_full 0.998
_diffrn_measured_fraction_theta_max 0.861
_diffrn_measurement_device_type 'CCD detector'
_diffrn_measurement_method '\w scans'
_diffrn_radiation_monochromator graphite
_diffrn_radiation_probe x-ray
_diffrn_radiation_type MoK\a
_diffrn_radiation_wavelength 0.71073
_diffrn_reflns_av_R_equivalents 0.0359
_diffrn_reflns_av_sigmaI/netI 0.0726
_diffrn_reflns_limit_h_max 18
_diffrn_reflns_limit_h_min -16
_diffrn_reflns_limit_k_max 7
_diffrn_reflns_limit_k_min -13
_diffrn_reflns_limit_l_max 19
_diffrn_reflns_limit_l_min -19
_diffrn_reflns_number 8872
_diffrn_reflns_theta_full 26.00
_diffrn_reflns_theta_max 29.26
_diffrn_reflns_theta_min 2.83
_diffrn_source 'fine-focus sealed tube'
_exptl_absorpt_coefficient_mu 0.077
_exptl_absorpt_correction_T_max 1.00000
_exptl_absorpt_correction_T_min 0.95339
_exptl_absorpt_correction_type multi-scan
_exptl_absorpt_process_details
; 
CrysAlisPro, Agilent Technologies, 
Version 1.171.37.31 (release 14-01-2014 CrysAlis171 .NET) 
(compiled Jan 14 2014,18:38:05) 
Empirical absorption correction using spherical harmonics, 
 implemented in SCALE3 ABSPACK scaling algorithm. 
;
_exptl_crystal_colour yellow
_exptl_crystal_density_diffrn 1.245
_exptl_crystal_density_method 'not measured'
_exptl_crystal_description parallelepiped
_exptl_crystal_F_000 728
_exptl_crystal_size_max 0.43
_exptl_crystal_size_mid 0.41
_exptl_crystal_size_min 0.38
_refine_diff_density_max 0.128
_refine_diff_density_min -0.244
_refine_diff_density_rms 0.036
_refine_ls_extinction_method none
_refine_ls_goodness_of_fit_ref 0.979
_refine_ls_hydrogen_treatment mixed
_refine_ls_matrix_type full
_refine_ls_number_parameters 248
_refine_ls_number_reflns 4363
_refine_ls_number_restraints 0
_refine_ls_restrained_S_all 0.979
_refine_ls_R_factor_all 0.1403
_refine_ls_R_factor_gt 0.0623
_refine_ls_shift/su_max 0.000
_refine_ls_shift/su_mean 0.000
_refine_ls_structure_factor_coef Fsqd
_refine_ls_weighting_details 'calc w=1/[\s^2^(Fo^2^)+(0.0559P)^2^+0.0000P] where P=(Fo^2^+2Fc^2^)/3'
_refine_ls_weighting_scheme calc
_refine_ls_wR_factor_gt 0.1157
_refine_ls_wR_factor_ref 0.1476
_reflns_number_gt 2203
_reflns_number_total 4363
_reflns_threshold_expression >2sigma(I)
_cod_data_source_file c5cc05196g2.cif
_cod_data_source_block pcn
_cod_original_sg_symbol_H-M 'P 21/c'
_cod_database_code 7117702

loop_
_symmetry_equiv_pos_as_xyz
'x, y, z'
'-x, y+1/2, -z+1/2'
'-x, -y, -z'
'x, -y-1/2, z-1/2'

loop_
_atom_site_label
_atom_site_type_symbol
_atom_site_fract_x
_atom_site_fract_y
_atom_site_fract_z
_atom_site_U_iso_or_equiv
_atom_site_adp_type
_atom_site_occupancy
_atom_site_symmetry_multiplicity
_atom_site_calc_flag
_atom_site_refinement_flags
_atom_site_disorder_assembly
_atom_site_disorder_group
O O 0.56370(11) 0.21187(17) 0.23191(9) 0.0606(5) Uani 1 1 d . . .
N1 N 0.53672(13) 0.2516(2) 0.53311(12) 0.0469(5) Uani 1 1 d . . .
H1A H 0.5471(15) 0.261(2) 0.5973(16) 0.068(7) Uiso 1 1 d . . .
N2 N 0.04695(16) -0.0784(3) 0.65426(18) 0.0973(9) Uani 1 1 d . . .
C1 C 0.60267(15) 0.2991(2) 0.47889(13) 0.0427(5) Uani 1 1 d . . .
C2 C 0.56043(15) 0.2627(2) 0.38701(13) 0.0439(5) Uani 1 1 d . . .
C3 C 0.46747(15) 0.1926(2) 0.39048(13) 0.0501(6) Uani 1 1 d . . .
H3A H 0.4233 0.1565 0.3396 0.060 Uiso 1 1 calc R . .
C4 C 0.45314(15) 0.1864(2) 0.48066(13) 0.0451(5) Uani 1 1 d . . .
C5 C 0.69679(15) 0.3720(2) 0.52189(13) 0.0442(5) Uani 1 1 d . . .
C6 C 0.69009(18) 0.4838(3) 0.57801(14) 0.0574(6) Uani 1 1 d . . .
H6A H 0.6262 0.5119 0.5895 0.069 Uiso 1 1 calc R . .
C7 C 0.7776(2) 0.5542(3) 0.61713(17) 0.0767(8) Uani 1 1 d . . .
H7A H 0.7725 0.6297 0.6546 0.092 Uiso 1 1 calc R . .
C8 C 0.8724(2) 0.5131(4) 0.6009(2) 0.0851(9) Uani 1 1 d . . .
H8A H 0.9312 0.5612 0.6269 0.102 Uiso 1 1 calc R . .
C9 C 0.88026(19) 0.4016(3) 0.5464(2) 0.0783(8) Uani 1 1 d . . .
H9A H 0.9445 0.3733 0.5359 0.094 Uiso 1 1 calc R . .
C10 C 0.79279(17) 0.3309(3) 0.50689(15) 0.0574(6) Uani 1 1 d . . .
H10A H 0.7985 0.2550 0.4699 0.069 Uiso 1 1 calc R . .
C11 C 0.60016(15) 0.2819(2) 0.30080(13) 0.0474(6) Uani 1 1 d . . .
C12 C 0.68370(16) 0.3806(2) 0.29402(13) 0.0475(6) Uani 1 1 d . . .
C13 C 0.68508(17) 0.5113(2) 0.33072(14) 0.0552(6) Uani 1 1 d . . .
H13A H 0.6316 0.5405 0.3597 0.066 Uiso 1 1 calc R . .
C14 C 0.7659(2) 0.5980(3) 0.32424(17) 0.0688(7) Uani 1 1 d . . .
H14A H 0.7663 0.6859 0.3483 0.083 Uiso 1 1 calc R . .
C15 C 0.84597(19) 0.5554(3) 0.28238(18) 0.0733(8) Uani 1 1 d . . .
H15A H 0.9011 0.6135 0.2798 0.088 Uiso 1 1 calc R . .
C16 C 0.84440(18) 0.4274(3) 0.24452(18) 0.0711(8) Uani 1 1 d . . .
H16A H 0.8982 0.3989 0.2157 0.085 Uiso 1 1 calc R . .
C17 C 0.76317(17) 0.3406(3) 0.24904(14) 0.0581(6) Uani 1 1 d . . .
H17A H 0.7616 0.2547 0.2218 0.070 Uiso 1 1 calc R . .
C18 C 0.36911(15) 0.1271(2) 0.52042(14) 0.0465(5) Uani 1 1 d . . .
C19 C 0.27424(17) 0.1037(3) 0.46397(16) 0.0691(8) Uani 1 1 d . . .
H19A H 0.2662 0.1237 0.4009 0.083 Uiso 1 1 calc R . .
C20 C 0.19253(17) 0.0521(3) 0.49866(17) 0.0689(8) Uani 1 1 d . . .
H20A H 0.1297 0.0382 0.4595 0.083 Uiso 1 1 calc R . .
C21 C 0.20333(16) 0.0204(2) 0.59233(16) 0.0538(6) Uani 1 1 d . . .
C22 C 0.29710(16) 0.0384(2) 0.64883(15) 0.0567(6) Uani 1 1 d . . .
H22A H 0.3055 0.0148 0.7113 0.068 Uiso 1 1 calc R . .
C23 C 0.37905(16) 0.0914(2) 0.61346(14) 0.0533(6) Uani 1 1 d . . .
H23A H 0.4421 0.1034 0.6527 0.064 Uiso 1 1 calc R . .
C24 C 0.11664(18) -0.0343(3) 0.62810(17) 0.0673(7) Uani 1 1 d . . .

loop_
_atom_site_aniso_label
_atom_site_aniso_U_11
_atom_site_aniso_U_22
_atom_site_aniso_U_33
_atom_site_aniso_U_23
_atom_site_aniso_U_13
_atom_site_aniso_U_12
O 0.0726(10) 0.0867(12) 0.0226(7) -0.0062(8) 0.0088(7) -0.0084(9)
N1 0.0548(10) 0.0638(12) 0.0228(9) -0.0010(10) 0.0086(8) -0.0013(9)
N2 0.0601(13) 0.145(3) 0.0923(18) 0.0114(18) 0.0293(13) -0.0051(15)
C1 0.0513(11) 0.0525(13) 0.0259(10) 0.0033(10) 0.0112(9) 0.0030(11)
C2 0.0509(11) 0.0572(14) 0.0244(10) 0.0011(11) 0.0087(9) -0.0001(11)
C3 0.0563(12) 0.0661(15) 0.0268(10) -0.0056(11) 0.0043(9) -0.0043(12)
C4 0.0506(12) 0.0567(14) 0.0283(10) -0.0004(11) 0.0072(9) -0.0004(11)
C5 0.0530(12) 0.0572(14) 0.0222(9) 0.0060(11) 0.0057(9) -0.0005(11)
C6 0.0715(15) 0.0640(16) 0.0375(12) -0.0078(13) 0.0123(11) -0.0051(13)
C7 0.103(2) 0.0745(19) 0.0506(15) -0.0114(15) 0.0087(15) -0.0196(18)
C8 0.082(2) 0.106(2) 0.0601(17) 0.0015(19) -0.0062(15) -0.0298(19)
C9 0.0579(15) 0.105(2) 0.0682(18) 0.0051(19) 0.0004(14) -0.0029(16)
C10 0.0596(14) 0.0672(16) 0.0435(13) 0.0033(13) 0.0045(11) 0.0053(13)
C11 0.0543(12) 0.0650(15) 0.0230(10) 0.0041(11) 0.0075(9) 0.0077(12)
C12 0.0537(12) 0.0633(15) 0.0260(10) 0.0081(11) 0.0083(9) 0.0058(12)
C13 0.0710(15) 0.0578(16) 0.0390(12) 0.0112(13) 0.0158(11) 0.0118(13)
C14 0.0922(19) 0.0581(16) 0.0553(16) 0.0104(14) 0.0110(15) -0.0006(15)
C15 0.0685(17) 0.091(2) 0.0602(17) 0.0113(17) 0.0103(14) -0.0125(16)
C16 0.0620(16) 0.100(2) 0.0557(16) 0.0036(17) 0.0214(13) -0.0007(16)
C17 0.0660(14) 0.0746(17) 0.0361(12) 0.0016(13) 0.0159(11) 0.0042(14)
C18 0.0529(12) 0.0530(14) 0.0342(11) 0.0003(11) 0.0098(10) 0.0019(11)
C19 0.0682(15) 0.097(2) 0.0389(13) 0.0088(14) 0.0022(12) -0.0223(15)
C20 0.0559(14) 0.092(2) 0.0558(15) 0.0071(15) 0.0015(12) -0.0158(14)
C21 0.0496(13) 0.0591(15) 0.0562(14) 0.0020(13) 0.0186(11) 0.0031(11)
C22 0.0567(13) 0.0754(17) 0.0411(12) 0.0032(13) 0.0172(11) -0.0012(13)
C23 0.0503(12) 0.0738(17) 0.0362(12) 0.0031(12) 0.0086(10) 0.0022(12)
C24 0.0550(14) 0.0845(19) 0.0651(17) -0.0032(16) 0.0178(13) 0.0060(14)

loop_
_atom_type_symbol
_atom_type_description
_atom_type_scat_dispersion_real
_atom_type_scat_dispersion_imag
_atom_type_scat_source
C C 0.0033 0.0016 'International Tables Vol C Tables 4.2.6.8 and 6.1.1.4'
H H 0.0000 0.0000 'International Tables Vol C Tables 4.2.6.8 and 6.1.1.4'
N N 0.0061 0.0033 'International Tables Vol C Tables 4.2.6.8 and 6.1.1.4'
O O 0.0106 0.0060 'International Tables Vol C Tables 4.2.6.8 and 6.1.1.4'

loop_
_geom_angle_atom_site_label_1
_geom_angle_atom_site_label_2
_geom_angle_atom_site_label_3
_geom_angle
_geom_angle_site_symmetry_1
_geom_angle_site_symmetry_3
C1 N1 C4 111.41(17) . .
C1 N1 H1A 124.0(13) . .
C4 N1 H1A 124.6(13) . .
N1 C1 C2 106.48(18) . .
N1 C1 C5 119.72(17) . .
C2 C1 C5 133.80(18) . .
C1 C2 C3 106.77(18) . .
C1 C2 C11 130.51(19) . .
C3 C2 C11 122.66(18) . .
C4 C3 C2 108.98(18) . .
C4 C3 H3A 125.5 . .
C2 C3 H3A 125.5 . .
C3 C4 N1 106.36(18) . .
C3 C4 C18 130.26(19) . .
N1 C4 C18 123.37(17) . .
C6 C5 C10 118.8(2) . .
C6 C5 C1 119.99(19) . .
C10 C5 C1 121.2(2) . .
C5 C6 C7 120.4(2) . .
C5 C6 H6A 119.8 . .
C7 C6 H6A 119.8 . .
C6 C7 C8 120.2(3) . .
C6 C7 H7A 119.9 . .
C8 C7 H7A 119.9 . .
C9 C8 C7 120.1(3) . .
C9 C8 H8A 120.0 . .
C7 C8 H8A 120.0 . .
C8 C9 C10 120.0(3) . .
C8 C9 H9A 120.0 . .
C10 C9 H9A 120.0 . .
C5 C10 C9 120.6(2) . .
C5 C10 H10A 119.7 . .
C9 C10 H10A 119.7 . .
O C11 C2 118.79(19) . .
O C11 C12 119.44(18) . .
C2 C11 C12 121.76(18) . .
C13 C12 C17 118.9(2) . .
C13 C12 C11 122.4(2) . .
C17 C12 C11 118.7(2) . .
C12 C13 C14 119.9(2) . .
C12 C13 H13A 120.0 . .
C14 C13 H13A 120.0 . .
C13 C14 C15 120.5(3) . .
C13 C14 H14A 119.7 . .
C15 C14 H14A 119.7 . .
C16 C15 C14 120.0(3) . .
C16 C15 H15A 120.0 . .
C14 C15 H15A 120.0 . .
C15 C16 C17 120.1(2) . .
C15 C16 H16A 120.0 . .
C17 C16 H16A 120.0 . .
C12 C17 C16 120.5(2) . .
C12 C17 H17A 119.8 . .
C16 C17 H17A 119.8 . .
C19 C18 C23 117.3(2) . .
C19 C18 C4 119.76(19) . .
C23 C18 C4 122.93(18) . .
C20 C19 C18 121.8(2) . .
C20 C19 H19A 119.1 . .
C18 C19 H19A 119.1 . .
C19 C20 C21 119.9(2) . .
C19 C20 H20A 120.0 . .
C21 C20 H20A 120.0 . .
C22 C21 C20 119.3(2) . .
C22 C21 C24 121.2(2) . .
C20 C21 C24 119.4(2) . .
C21 C22 C23 120.4(2) . .
C21 C22 H22A 119.8 . .
C23 C22 H22A 119.8 . .
C18 C23 C22 121.18(19) . .
C18 C23 H23A 119.4 . .
C22 C23 H23A 119.4 . .
N2 C24 C21 178.3(3) . .

loop_
_geom_bond_atom_site_label_1
_geom_bond_atom_site_label_2
_geom_bond_distance
_geom_bond_site_symmetry_2
O C11 1.243(2) .
N1 C1 1.359(2) .
N1 C4 1.382(2) .
N1 H1A 0.93(2) .
N2 C24 1.141(3) .
C1 C2 1.406(2) .
C1 C5 1.473(3) .
C2 C3 1.415(3) .
C2 C11 1.460(3) .
C3 C4 1.366(3) .
C3 H3A 0.9300 .
C4 C18 1.461(3) .
C5 C6 1.381(3) .
C5 C10 1.383(3) .
C6 C7 1.379(3) .
C6 H6A 0.9300 .
C7 C8 1.374(4) .
C7 H7A 0.9300 .
C8 C9 1.366(4) .
C8 H8A 0.9300 .
C9 C10 1.382(3) .
C9 H9A 0.9300 .
C10 H10A 0.9300 .
C11 C12 1.483(3) .
C12 C13 1.387(3) .
C12 C17 1.389(3) .
C13 C14 1.379(3) .
C13 H13A 0.9300 .
C14 C15 1.376(3) .
C14 H14A 0.9300 .
C15 C16 1.369(4) .
C15 H15A 0.9300 .
C16 C17 1.378(3) .
C16 H16A 0.9300 .
C17 H17A 0.9300 .
C18 C19 1.391(3) .
C18 C23 1.388(3) .
C19 C20 1.367(3) .
C19 H19A 0.9300 .
C20 C21 1.386(3) .
C20 H20A 0.9300 .
C21 C22 1.372(3) .
C21 C24 1.442(3) .
C22 C23 1.380(3) .
C22 H22A 0.9300 .
C23 H23A 0.9300 .
